data_4021334
loop_
_publ_author_name
'Alan R. Katritzky'
'Kavita Manju'
'Anna V. Gromova'
'Peter J. Steel'

_publ_section_title
;
 \b-Acylvinyl Anion and Dianion Equivalents:
 Lithiation of 1-[(2EZ)-3-Chloroprop-2-enyl]-1H-1,2,3-benzotriazole:
 Preparation and Elaboration of 1-(2-Oxiranylvinyl)-1H-benzotriazoles
;
_journal_name_full 'Journal of Organic Chemistry'
_journal_page_first 6018
_journal_page_last 6023
_journal_paper_doi 10.1021/jo049818j
_journal_volume 69
_journal_year 2004
_chemical_formula_sum 'C16 H14 Cl N3 O'
_chemical_formula_weight 299.75
_chemical_name_common syn-(E)-7d
_space_group_IT_number 15
_symmetry_cell_setting monoclinic
_symmetry_space_group_name_Hall '-C 2yc'
_symmetry_space_group_name_H-M 'C 1 2/c 1'
_cell_angle_alpha 90.00
_cell_angle_beta 111.1380(10)
_cell_angle_gamma 90.00
_cell_formula_units_Z 8
_cell_length_a 20.5548(18)
_cell_length_b 15.0763(13)
_cell_length_c 10.1838(9)
_cell_measurement_temperature 173(2)
_cell_volume 2943.5(4)
_diffrn_ambient_temperature 173(2)
_exptl_crystal_density_diffrn 1.353
_cod_depositor_comments
;
The following automatic conversions were performed:
'_symmetry_cell_setting' value 'Monoclinic' changed to 'monoclinic'
according to '/home/saulius/struct/CIF-dictionaries/cif_core.dic'
dictionary named 'cif_core.dic' version 2.4.1 from 2010-06-29.

Automatic conversion script
Id: cif_fix_enum 1527 2010-12-29 10:47:43Z saulius 
;
_cod_original_sg_symbol_H-M 'C 2/c'
_cod_database_code 4021334

loop_
_symmetry_equiv_pos_as_xyz
'x, y, z'
'-x, y, -z+1/2'
'x+1/2, y+1/2, z'
'-x+1/2, y+1/2, -z+1/2'
'-x, -y, -z'
'x, -y, z-1/2'
'-x+1/2, -y+1/2, -z'
'x+1/2, -y+1/2, z-1/2'

loop_
_atom_site_label
_atom_site_type_symbol
_atom_site_fract_x
_atom_site_fract_y
_atom_site_fract_z
_atom_site_U_iso_or_equiv
_atom_site_adp_type
_atom_site_occupancy
_atom_site_symmetry_multiplicity
_atom_site_calc_flag
_atom_site_refinement_flags
_atom_site_disorder_assembly
_atom_site_disorder_group
Cl1 Cl 0.030822(19) 0.11103(3) 0.46862(4) 0.03649(12) Uani 1 1 d . . .
O1 O 0.21822(5) -0.01222(6) 0.26606(10) 0.0284(2) Uani 1 1 d . . .
H1 H 0.2345(9) -0.0622(12) 0.2809(18) 0.043 Uiso 1 1 d . . .
C1 C 0.25291(7) 0.03959(8) 0.38740(13) 0.0219(3) Uani 1 1 d . . .
H1A H 0.2537 0.0049 0.4717 0.026 Uiso 1 1 calc R . .
C2 C 0.20920(7) 0.12401(8) 0.37909(13) 0.0200(3) Uani 1 1 d . . .
H2A H 0.2321 0.1572 0.4690 0.024 Uiso 1 1 calc R . .
C3 C 0.13579(7) 0.10401(8) 0.36961(14) 0.0224(3) Uani 1 1 d . . .
H3A H 0.1056 0.0705 0.2927 0.027 Uiso 1 1 calc R . .
C4 C 0.11358(7) 0.13305(9) 0.46818(14) 0.0261(3) Uani 1 1 d . . .
H4A H 0.1444 0.1677 0.5426 0.031 Uiso 1 1 calc R . .
C11 C 0.32807(7) 0.06195(8) 0.40578(14) 0.0238(3) Uani 1 1 d . . .
C12 C 0.36845(8) 0.11652(9) 0.51578(15) 0.0306(3) Uani 1 1 d . . .
H12A H 0.3492 0.1394 0.5808 0.037 Uiso 1 1 calc R . .
C13 C 0.43673(8) 0.13765(10) 0.53096(18) 0.0398(4) Uani 1 1 d . . .
H13A H 0.4637 0.1752 0.6056 0.048 Uiso 1 1 calc R . .
C14 C 0.46560(8) 0.10370(11) 0.43674(19) 0.0431(4) Uani 1 1 d . . .
H14A H 0.5121 0.1184 0.4465 0.052 Uiso 1 1 calc R . .
C15 C 0.42605(8) 0.04844(11) 0.32890(18) 0.0410(4) Uani 1 1 d . . .
H15A H 0.4457 0.0244 0.2653 0.049 Uiso 1 1 calc R . .
C16 C 0.35804(8) 0.02798(9) 0.31326(15) 0.0312(3) Uani 1 1 d . . .
H16A H 0.3314 -0.0097 0.2385 0.037 Uiso 1 1 calc R . .
N21 N 0.20859(5) 0.18392(6) 0.26356(10) 0.0191(2) Uani 1 1 d . . .
N22 N 0.23756(6) 0.26548(7) 0.30129(11) 0.0230(2) Uani 1 1 d . . .
N23 N 0.22355(6) 0.31445(7) 0.18852(12) 0.0261(3) Uani 1 1 d . . .
C23A C 0.18342(7) 0.26539(8) 0.07383(14) 0.0234(3) Uani 1 1 d . . .
C24 C 0.15346(8) 0.28894(9) -0.06924(15) 0.0311(3) Uani 1 1 d . . .
H24A H 0.1603 0.3461 -0.1013 0.037 Uiso 1 1 calc R . .
C25 C 0.11409(8) 0.22597(10) -0.16021(15) 0.0336(3) Uani 1 1 d . . .
H25A H 0.0924 0.2401 -0.2572 0.040 Uiso 1 1 calc R . .
C26 C 0.10495(8) 0.14007(10) -0.11275(14) 0.0300(3) Uani 1 1 d . . .
H26A H 0.0777 0.0980 -0.1795 0.036 Uiso 1 1 calc R . .
C27 C 0.13413(7) 0.11535(8) 0.02661(14) 0.0243(3) Uani 1 1 d . . .
H27A H 0.1281 0.0576 0.0576 0.029 Uiso 1 1 calc R . .
C27A C 0.17340(7) 0.18086(8) 0.12030(13) 0.0195(3) Uani 1 1 d . . .

loop_
_atom_site_aniso_label
_atom_site_aniso_U_11
_atom_site_aniso_U_22
_atom_site_aniso_U_33
_atom_site_aniso_U_23
_atom_site_aniso_U_13
_atom_site_aniso_U_12
Cl1 0.0258(2) 0.0483(2) 0.0394(2) -0.00212(17) 0.01656(16) -0.00724(16)
O1 0.0342(6) 0.0180(5) 0.0269(5) -0.0025(4) 0.0037(4) 0.0033(4)
C1 0.0265(7) 0.0178(6) 0.0199(6) 0.0021(5) 0.0066(5) 0.0015(5)
C2 0.0233(7) 0.0191(6) 0.0175(6) 0.0003(5) 0.0073(5) -0.0005(5)
C3 0.0235(7) 0.0198(6) 0.0223(6) 0.0020(5) 0.0062(5) -0.0027(5)
C4 0.0221(7) 0.0277(7) 0.0278(7) 0.0000(6) 0.0081(6) -0.0037(5)
C11 0.0253(7) 0.0205(6) 0.0244(7) 0.0085(5) 0.0076(6) 0.0057(5)
C12 0.0269(8) 0.0301(7) 0.0328(8) 0.0033(6) 0.0083(6) 0.0018(6)
C13 0.0271(9) 0.0354(8) 0.0471(9) 0.0089(7) 0.0016(7) -0.0013(7)
C14 0.0244(8) 0.0464(9) 0.0603(11) 0.0251(8) 0.0173(8) 0.0083(7)
C15 0.0351(9) 0.0474(10) 0.0462(10) 0.0165(8) 0.0216(8) 0.0125(7)
C16 0.0338(8) 0.0321(7) 0.0295(8) 0.0081(6) 0.0136(6) 0.0089(6)
N21 0.0217(6) 0.0152(5) 0.0203(5) -0.0006(4) 0.0073(4) -0.0012(4)
N22 0.0255(6) 0.0173(5) 0.0265(6) -0.0013(4) 0.0096(5) -0.0020(4)
N23 0.0303(7) 0.0194(5) 0.0298(6) 0.0027(5) 0.0122(5) -0.0005(5)
C23A 0.0251(7) 0.0212(6) 0.0264(7) 0.0022(5) 0.0123(6) 0.0028(5)
C24 0.0377(9) 0.0285(7) 0.0295(7) 0.0084(6) 0.0151(7) 0.0060(6)
C25 0.0386(9) 0.0411(8) 0.0213(7) 0.0064(6) 0.0110(6) 0.0110(7)
C26 0.0299(8) 0.0332(8) 0.0238(7) -0.0057(6) 0.0058(6) 0.0031(6)
C27 0.0250(7) 0.0230(6) 0.0250(7) -0.0017(5) 0.0090(6) 0.0009(5)
C27A 0.0186(6) 0.0208(6) 0.0201(6) 0.0012(5) 0.0083(5) 0.0038(5)

loop_
_geom_bond_atom_site_label_1
_geom_bond_atom_site_label_2
_geom_bond_distance
_geom_bond_site_symmetry_2
_geom_bond_publ_flag
Cl1 C4 1.7348(14) . ?
O1 C1 1.4178(15) . ?
O1 H1 0.815(17) . ?
C1 C11 1.5255(19) . ?
C1 C2 1.5425(17) . ?
C1 H1A 1.0000 . ?
C2 N21 1.4797(15) . ?
C2 C3 1.5074(18) . ?
C2 H2A 1.0000 . ?
C3 C4 1.3184(19) . ?
C3 H3A 0.9500 . ?
C4 H4A 0.9500 . ?
C11 C16 1.3958(19) . ?
C11 C12 1.3965(19) . ?
C12 C13 1.392(2) . ?
C12 H12A 0.9500 . ?
C13 C14 1.395(2) . ?
C13 H13A 0.9500 . ?
C14 C15 1.385(2) . ?
C14 H14A 0.9500 . ?
C15 C16 1.383(2) . ?
C15 H15A 0.9500 . ?
C16 H16A 0.9500 . ?
N21 N22 1.3599(14) . ?
N21 C27A 1.3757(16) . ?
N22 N23 1.3071(15) . ?
N23 C23A 1.3772(17) . ?
C23A C27A 1.4003(17) . ?
C23A C24 1.4075(19) . ?
C24 C25 1.369(2) . ?
C24 H24A 0.9500 . ?
C25 C26 1.418(2) . ?
C25 H25A 0.9500 . ?
C26 C27 1.3779(19) . ?
C26 H26A 0.9500 . ?
C27 C27A 1.4077(18) . ?
C27 H27A 0.9500 . ?

loop_
_cod_related_entry_id
_cod_related_entry_database
_cod_related_entry_code
1 ChemSpider 4756916
